data_2016131
loop_
_publ_author_name
'\"Ozdemir, Nam\?ik'
'Din\,cer, Muharrem'
'Dayan, Osman'
'\,Cetinkaya, Bekir'

_publ_section_title
;(Acetonitrile){2,6-bis[1-(2,4,6-trimethylphenylimino)ethyl]pyridine}dichloridoruthenium(II)
 dichloromethane solvate
;
_journal_coeditor_code BG3047
_journal_issue 9
_journal_name_full 'Acta Crystallographica Section C'
_journal_page_first m407
_journal_page_last m409
_journal_paper_doi 10.1107/S0108270107036669
_journal_volume 63
_journal_year 2007
_chemical_formula_iupac '[Ru Cl2 (C2 H3 N) (C27 H31 N3)] , C H2 Cl2'
_chemical_formula_moiety 'C29 H34 Cl2 N4 Ru , C H2 Cl2'
_chemical_formula_sum 'C30 H36 Cl4 N4 Ru'
_chemical_formula_weight 695.50
_chemical_name_systematic
;
(Acetonitrile){2,6-bis[1-(2,4,6-trimethylphenylimino)ethyl]pyridine}\
dicholoridoruthenium(II) dichloromethane solvate
;
_space_group_IT_number 14
_symmetry_cell_setting monoclinic
_symmetry_space_group_name_Hall '-P 2ybc'
_symmetry_space_group_name_H-M 'P 1 21/c 1'
_atom_sites_solution_hydrogens geom
_atom_sites_solution_primary direct
_atom_sites_solution_secondary difmap
_audit_creation_method SHELXL97
_cell_angle_alpha 90.00
_cell_angle_beta 133.017(3)
_cell_angle_gamma 90.00
_cell_formula_units_Z 4
_cell_length_a 14.4002(7)
_cell_length_b 14.5478(7)
_cell_length_c 21.0119(10)
_cell_measurement_reflns_used 50986
_cell_measurement_temperature 296
_cell_measurement_theta_max 27.92
_cell_measurement_theta_min 1.93
_cell_volume 3218.4(3)
_computing_cell_refinement X-AREA
_computing_data_collection 'X-AREA (Stoe & Cie, 2002)'
_computing_data_reduction 'X-RED32 (Stoe & Cie, 2002)'
_computing_molecular_graphics 'ORTEP-3 for Windows (Farrugia, 1997)'
_computing_publication_material 'WinGX (Farrugia, 1999) and PLATON (Spek, 2003)'
_computing_structure_refinement 'SHELXL97 (Sheldrick, 1997)'
_computing_structure_solution 'SHELXS97 (Sheldrick, 1997)'
_diffrn_ambient_temperature 296
_diffrn_detector_area_resol_mean 6.67
_diffrn_measured_fraction_theta_full 0.994
_diffrn_measured_fraction_theta_max 0.994
_diffrn_measurement_device_type 'Stoe IPDS2'
_diffrn_measurement_method \w
_diffrn_radiation_monochromator 'plane graphite'
_diffrn_radiation_source 'sealed X-ray tube, 12 x 0.4 mm long-fine focus'
_diffrn_radiation_type MoK\a
_diffrn_radiation_wavelength 0.71073
_diffrn_reflns_av_R_equivalents 0.0897
_diffrn_reflns_av_sigmaI/netI 0.0628
_diffrn_reflns_limit_h_max 17
_diffrn_reflns_limit_h_min -18
_diffrn_reflns_limit_k_max 19
_diffrn_reflns_limit_k_min -19
_diffrn_reflns_limit_l_max 27
_diffrn_reflns_limit_l_min -27
_diffrn_reflns_number 48037
_diffrn_reflns_theta_full 27.79
_diffrn_reflns_theta_max 27.79
_diffrn_reflns_theta_min 1.93
_diffrn_standards_decay_% 0
_diffrn_standards_interval_count 0
_diffrn_standards_number 0
_exptl_absorpt_coefficient_mu 0.845
_exptl_absorpt_correction_T_max 0.8607
_exptl_absorpt_correction_T_min 0.5262
_exptl_absorpt_correction_type integration
_exptl_absorpt_process_details '(X-RED32; Stoe & Cie, 2002)'
_exptl_crystal_colour black
_exptl_crystal_density_diffrn 1.435
_exptl_crystal_density_method 'not measured'
_exptl_crystal_description block
_exptl_crystal_F_000 1424
_exptl_crystal_size_max 0.64
_exptl_crystal_size_mid 0.43
_exptl_crystal_size_min 0.12
_refine_diff_density_max 1.001
_refine_diff_density_min -1.077
_refine_ls_extinction_method none
_refine_ls_goodness_of_fit_ref 1.077
_refine_ls_hydrogen_treatment constr
_refine_ls_matrix_type full
_refine_ls_number_parameters 361
_refine_ls_number_reflns 7572
_refine_ls_number_restraints 0
_refine_ls_restrained_S_all 1.077
_refine_ls_R_factor_all 0.1016
_refine_ls_R_factor_gt 0.0589
_refine_ls_shift/su_max 0.001
_refine_ls_shift/su_mean 0.000
_refine_ls_structure_factor_coef Fsqd
_refine_ls_weighting_details 'calc w = 1/[\s^2^(Fo^2^)+(0.0943P)^2^] where P=(Fo^2^+2Fc^2^)/3'
_refine_ls_weighting_scheme calc
_refine_ls_wR_factor_gt 0.1656
_refine_ls_wR_factor_ref 0.1795
_reflns_number_gt 4762
_reflns_number_total 7572
_reflns_threshold_expression I>2\s(I)
_cod_data_source_file bg3047.cif
_cod_data_source_block I
_cod_original_sg_symbol_H-M 'P 21/c'
_cod_database_code 2016131
_cod_database_fobs_code 2016131

loop_
_symmetry_equiv_pos_as_xyz
'x, y, z'
'-x, y+1/2, -z+1/2'
'-x, -y, -z'
'x, -y-1/2, z-1/2'

loop_
_atom_site_type_symbol
_atom_site_label
_atom_site_fract_x
_atom_site_fract_y
_atom_site_fract_z
_atom_site_U_iso_or_equiv
_atom_site_adp_type
_atom_site_calc_flag
_atom_site_refinement_flags
_atom_site_occupancy
Ru Ru1 0.34841(4) 0.64421(3) 0.16052(3) 0.03775(14) Uani d . 1
Cl Cl1 0.49507(14) 0.65706(9) 0.31596(10) 0.0517(3) Uani d . 1
Cl Cl2 0.19451(14) 0.64737(11) 0.00501(10) 0.0544(3) Uani d . 1
Cl Cl3 0.8080(3) 0.4580(2) 0.5396(2) 0.1187(9) Uani d . 1
Cl Cl4 0.6643(5) 0.5686(3) 0.5584(3) 0.1773(18) Uani d . 1
N N1 0.2934(4) 0.5193(3) 0.1456(3) 0.0416(10) Uani d . 1
N N2 0.4811(4) 0.5758(3) 0.1672(3) 0.0415(10) Uani d . 1
N N3 0.2029(4) 0.6590(3) 0.1602(3) 0.0419(10) Uani d . 1
N N4 0.4093(4) 0.7739(3) 0.1618(3) 0.0461(11) Uani d . 1
C C1 0.1862(5) 0.5018(4) 0.1286(4) 0.0462(13) Uani d . 1
C C2 0.1381(6) 0.4121(4) 0.1086(5) 0.0587(16) Uani d . 1
H H2 0.0648 0.3992 0.0973 0.070 Uiso calc R 1
C C3 0.1999(7) 0.3448(4) 0.1062(5) 0.069(2) Uani d . 1
H H3 0.1696 0.2848 0.0944 0.083 Uiso calc R 1
C C4 0.3073(6) 0.3631(4) 0.1207(5) 0.0589(16) Uani d . 1
H H4 0.3490 0.3162 0.1186 0.071 Uiso calc R 1
C C5 0.3513(5) 0.4522(4) 0.1384(4) 0.0473(13) Uani d . 1
C C6 0.4597(6) 0.4865(4) 0.1522(4) 0.0491(14) Uani d . 1
C C7 0.5386(7) 0.4204(4) 0.1508(5) 0.0669(19) Uani d . 1
H H7A 0.5998 0.4539 0.1549 0.100 Uiso calc R 1
H H7B 0.4844 0.3860 0.0975 0.100 Uiso calc R 1
H H7C 0.5818 0.3789 0.1993 0.100 Uiso calc R 1
C C8 0.5923(5) 0.6131(4) 0.1892(4) 0.0437(12) Uani d . 1
C C9 0.7105(5) 0.6039(4) 0.2745(4) 0.0480(13) Uani d . 1
C C10 0.8156(6) 0.6481(5) 0.2960(5) 0.0615(16) Uani d . 1
H H10 0.8937 0.6448 0.3531 0.074 Uiso calc R 1
C C11 0.8076(7) 0.6952(5) 0.2368(5) 0.0665(18) Uani d . 1
C C12 0.6920(7) 0.6995(5) 0.1526(5) 0.0688(19) Uani d . 1
H H12 0.6864 0.7310 0.1116 0.083 Uiso calc R 1
C C13 0.5803(6) 0.6579(4) 0.1255(4) 0.0537(14) Uani d . 1
C C14 0.7280(7) 0.5492(6) 0.3430(5) 0.0696(19) Uani d . 1
H H14A 0.8169 0.5443 0.3941 0.104 Uiso calc R 1
H H14B 0.6929 0.4889 0.3210 0.104 Uiso calc R 1
H H14C 0.6854 0.5797 0.3575 0.104 Uiso calc R 1
C C15 0.9256(8) 0.7405(7) 0.2642(7) 0.106(3) Uani d . 1
H H15A 0.9538 0.7886 0.3053 0.160 Uiso calc R 1
H H15B 0.9058 0.7661 0.2140 0.160 Uiso calc R 1
H H15C 0.9917 0.6955 0.2906 0.160 Uiso calc R 1
C C16 0.4596(7) 0.6615(6) 0.0336(5) 0.078(2) Uani d . 1
H H16A 0.4394 0.6013 0.0083 0.117 Uiso calc R 1
H H16B 0.4678 0.7034 0.0024 0.117 Uiso calc R 1
H H16C 0.3930 0.6821 0.0302 0.117 Uiso calc R 1
C C17 0.1379(5) 0.5833(4) 0.1385(4) 0.0465(13) Uani d . 1
C C18 0.0235(6) 0.5750(5) 0.1282(5) 0.0636(18) Uani d . 1
H H18A 0.0485 0.5470 0.1793 0.095 Uiso calc R 1
H H18B -0.0398 0.5376 0.0782 0.095 Uiso calc R 1
H H18C -0.0107 0.6350 0.1204 0.095 Uiso calc R 1
C C19 0.1786(5) 0.7357(3) 0.1920(4) 0.0419(12) Uani d . 1
C C20 0.2141(5) 0.7281(4) 0.2729(4) 0.0501(14) Uani d . 1
C C21 0.1906(6) 0.8021(5) 0.3009(4) 0.0565(15) Uani d . 1
H H21 0.2124 0.7974 0.3539 0.068 Uiso calc R 1
C C22 0.1366(6) 0.8826(4) 0.2545(5) 0.0578(16) Uani d . 1
C C23 0.1037(6) 0.8879(4) 0.1754(5) 0.0538(15) Uani d . 1
H H23 0.0664 0.9416 0.1428 0.065 Uiso calc R 1
C C24 0.1247(5) 0.8155(4) 0.1426(4) 0.0452(12) Uani d . 1
C C25 0.2703(7) 0.6408(5) 0.3279(5) 0.0659(17) Uani d . 1
H H25A 0.3258 0.6568 0.3883 0.099 Uiso calc R 1
H H25B 0.3175 0.6083 0.3180 0.099 Uiso calc R 1
H H25C 0.2030 0.6024 0.3120 0.099 Uiso calc R 1
C C26 0.1138(10) 0.9620(5) 0.2883(6) 0.086(2) Uani d . 1
H H26A 0.1743 1.0098 0.3078 0.129 Uiso calc R 1
H H26B 0.1233 0.9417 0.3359 0.129 Uiso calc R 1
H H26C 0.0294 0.9852 0.2426 0.129 Uiso calc R 1
C C27 0.0869(6) 0.8247(4) 0.0567(4) 0.0575(16) Uani d . 1
H H27A 0.1615 0.8314 0.0658 0.086 Uiso calc R 1
H H27B 0.0337 0.8778 0.0268 0.086 Uiso calc R 1
H H27C 0.0411 0.7708 0.0224 0.086 Uiso calc R 1
C C28 0.4551(6) 0.8338(4) 0.1570(4) 0.0489(14) Uani d . 1
C C29 0.5205(8) 0.9062(5) 0.1516(5) 0.072(2) Uani d . 1
H H29A 0.6061 0.8872 0.1828 0.108 Uiso calc R 1
H H29B 0.5218 0.9618 0.1768 0.108 Uiso calc R 1
H H29C 0.4765 0.9169 0.0917 0.108 Uiso calc R 1
C C30 0.7564(11) 0.5712(8) 0.5362(8) 0.118(4) Uani d . 1
H H30A 0.8298 0.6099 0.5784 0.142 Uiso calc R 1
H H30B 0.7090 0.5975 0.4789 0.142 Uiso calc R 1

loop_
_atom_site_aniso_label
_atom_site_aniso_U_11
_atom_site_aniso_U_22
_atom_site_aniso_U_33
_atom_site_aniso_U_12
_atom_site_aniso_U_13
_atom_site_aniso_U_23
Ru1 0.0333(2) 0.03230(19) 0.0475(2) -0.00373(17) 0.0275(2) -0.00037(19)
Cl1 0.0494(8) 0.0468(7) 0.0523(8) -0.0017(6) 0.0320(7) -0.0010(6)
Cl2 0.0424(7) 0.0646(8) 0.0513(8) -0.0059(6) 0.0300(7) -0.0022(7)
Cl3 0.118(2) 0.131(2) 0.118(2) 0.0112(17) 0.0845(19) -0.0057(17)
Cl4 0.281(5) 0.125(3) 0.263(5) 0.042(3) 0.240(5) 0.021(3)
N1 0.037(2) 0.035(2) 0.048(3) -0.0035(17) 0.027(2) 0.0002(18)
N2 0.035(2) 0.043(2) 0.047(3) -0.0006(17) 0.028(2) 0.0012(19)
N3 0.039(2) 0.040(2) 0.051(3) -0.0004(17) 0.033(2) 0.0008(18)
N4 0.039(3) 0.040(2) 0.054(3) -0.0020(18) 0.030(2) 0.0006(19)
C1 0.037(3) 0.042(3) 0.055(3) -0.007(2) 0.030(3) -0.003(2)
C2 0.049(4) 0.045(3) 0.080(5) -0.008(2) 0.043(4) 0.005(3)
C3 0.065(4) 0.037(3) 0.094(5) -0.015(3) 0.050(4) -0.006(3)
C4 0.054(3) 0.038(3) 0.076(4) -0.009(2) 0.041(3) -0.008(3)
C5 0.043(3) 0.037(3) 0.062(4) -0.001(2) 0.036(3) -0.002(2)
C6 0.046(3) 0.040(3) 0.060(4) -0.002(2) 0.035(3) -0.003(2)
C7 0.062(4) 0.051(3) 0.098(5) 0.002(3) 0.058(4) -0.008(3)
C8 0.044(3) 0.041(2) 0.054(3) -0.005(2) 0.037(3) -0.003(2)
C9 0.039(3) 0.051(3) 0.052(3) 0.000(2) 0.030(3) -0.004(3)
C10 0.039(3) 0.076(4) 0.065(4) -0.003(3) 0.033(3) -0.011(3)
C11 0.053(4) 0.059(4) 0.093(5) -0.010(3) 0.052(4) -0.005(4)
C12 0.068(5) 0.069(4) 0.095(6) 0.000(3) 0.065(5) 0.016(4)
C13 0.045(3) 0.058(3) 0.064(4) 0.003(3) 0.040(3) 0.006(3)
C14 0.050(4) 0.099(5) 0.058(4) 0.017(4) 0.036(4) 0.015(4)
C15 0.082(6) 0.102(7) 0.146(9) -0.030(5) 0.082(7) -0.006(6)
C16 0.068(5) 0.112(6) 0.064(5) 0.003(4) 0.049(4) 0.019(4)
C17 0.039(3) 0.045(3) 0.055(3) -0.003(2) 0.032(3) 0.007(2)
C18 0.051(4) 0.063(4) 0.088(5) -0.011(3) 0.051(4) -0.005(3)
C19 0.036(3) 0.039(2) 0.053(3) -0.001(2) 0.031(3) 0.001(2)
C20 0.041(3) 0.053(3) 0.060(4) -0.003(2) 0.036(3) 0.001(3)
C21 0.050(4) 0.072(4) 0.055(4) -0.009(3) 0.039(3) -0.003(3)
C22 0.056(4) 0.060(4) 0.075(5) -0.011(3) 0.051(4) -0.014(3)
C23 0.050(3) 0.044(3) 0.074(4) 0.001(2) 0.045(4) 0.002(3)
C24 0.034(3) 0.049(3) 0.051(3) -0.004(2) 0.029(3) -0.002(2)
C25 0.066(4) 0.076(4) 0.061(4) 0.006(3) 0.045(4) 0.016(3)
C26 0.119(7) 0.066(4) 0.121(7) 0.005(4) 0.100(7) -0.005(4)
C27 0.056(4) 0.050(3) 0.059(4) 0.008(3) 0.036(3) 0.008(3)
C28 0.053(3) 0.039(3) 0.058(4) -0.002(2) 0.039(3) 0.000(2)
C29 0.084(5) 0.052(4) 0.092(5) -0.016(3) 0.065(5) 0.004(3)
C30 0.117(9) 0.136(9) 0.119(9) 0.002(7) 0.087(8) -0.007(7)

loop_
_atom_type_symbol
_atom_type_description
_atom_type_scat_dispersion_real
_atom_type_scat_dispersion_imag
_atom_type_scat_source
C C 0.0033 0.0016 'International Tables Vol C Tables 4.2.6.8 and 6.1.1.4'
H H 0.0000 0.0000 'International Tables Vol C Tables 4.2.6.8 and 6.1.1.4'
Cl Cl 0.1484 0.1585 'International Tables Vol C Tables 4.2.6.8 and 6.1.1.4'
N N 0.0061 0.0033 'International Tables Vol C Tables 4.2.6.8 and 6.1.1.4'
Ru Ru -1.2594 0.8363 'International Tables Vol C Tables 4.2.6.8 and 6.1.1.4'

loop_
_geom_angle_atom_site_label_1
_geom_angle_atom_site_label_2
_geom_angle_atom_site_label_3
_geom_angle
N1 Ru1 N2 79.34(18)
N1 Ru1 N4 170.7(2)
N2 Ru1 N4 94.25(17)
N1 Ru1 N3 78.29(18)
N2 Ru1 N3 156.97(16)
N4 Ru1 N3 108.59(17)
N1 Ru1 Cl2 84.28(14)
N2 Ru1 Cl2 93.10(13)
N4 Ru1 Cl2 89.43(14)
N3 Ru1 Cl2 90.07(13)
N1 Ru1 Cl1 100.26(14)
N2 Ru1 Cl1 91.75(13)
N4 Ru1 Cl1 86.53(14)
N3 Ru1 Cl1 86.91(13)
Cl2 Ru1 Cl1 173.90(5)
C1 N1 C5 120.9(4)
C1 N1 Ru1 119.4(4)
C5 N1 Ru1 118.8(4)
C6 N2 C8 118.4(5)
C6 N2 Ru1 113.6(4)
C8 N2 Ru1 127.9(3)
C17 N3 C19 117.7(5)
C17 N3 Ru1 113.0(4)
C19 N3 Ru1 128.7(3)
C28 N4 Ru1 164.0(5)
N1 C1 C2 119.8(5)
N1 C1 C17 112.3(4)
C2 C1 C17 127.7(5)
C3 C2 C1 118.9(6)
C3 C2 H2 120.5
C1 C2 H2 120.5
C2 C3 C4 121.3(5)
C2 C3 H3 119.4
C4 C3 H3 119.4
C5 C4 C3 118.7(6)
C5 C4 H4 120.6
C3 C4 H4 120.6
N1 C5 C4 120.1(5)
N1 C5 C6 112.6(4)
C4 C5 C6 127.3(5)
N2 C6 C5 115.2(5)
N2 C6 C7 125.2(5)
C5 C6 C7 119.6(5)
C6 C7 H7A 109.5
C6 C7 H7B 109.5
H7A C7 H7B 109.5
C6 C7 H7C 109.5
H7A C7 H7C 109.5
H7B C7 H7C 109.5
C13 C8 C9 121.4(5)
C13 C8 N2 119.3(5)
C9 C8 N2 119.3(5)
C8 C9 C10 118.0(6)
C8 C9 C14 122.5(5)
C10 C9 C14 119.5(6)
C11 C10 C9 122.5(6)
C11 C10 H10 118.7
C9 C10 H10 118.7
C10 C11 C12 118.3(6)
C10 C11 C15 119.9(7)
C12 C11 C15 121.8(7)
C11 C12 C13 122.9(6)
C11 C12 H12 118.6
C13 C12 H12 118.6
C8 C13 C12 116.7(6)
C8 C13 C16 122.6(6)
C12 C13 C16 120.6(6)
C9 C14 H14A 109.5
C9 C14 H14B 109.5
H14A C14 H14B 109.5
C9 C14 H14C 109.5
H14A C14 H14C 109.5
H14B C14 H14C 109.5
C11 C15 H15A 109.5
C11 C15 H15B 109.5
H15A C15 H15B 109.5
C11 C15 H15C 109.5
H15A C15 H15C 109.5
H15B C15 H15C 109.5
C13 C16 H16A 109.5
C13 C16 H16B 109.5
H16A C16 H16B 109.5
C13 C16 H16C 109.5
H16A C16 H16C 109.5
H16B C16 H16C 109.5
N3 C17 C1 115.8(5)
N3 C17 C18 124.6(5)
C1 C17 C18 119.5(5)
C17 C18 H18A 109.5
C17 C18 H18B 109.5
H18A C18 H18B 109.5
C17 C18 H18C 109.5
H18A C18 H18C 109.5
H18B C18 H18C 109.5
C24 C19 C20 121.8(5)
C24 C19 N3 118.9(5)
C20 C19 N3 119.3(5)
C21 C20 C19 117.6(6)
C21 C20 C25 119.0(6)
C19 C20 C25 123.3(6)
C20 C21 C22 123.2(6)
C20 C21 H21 118.4
C22 C21 H21 118.4
C21 C22 C23 117.6(6)
C21 C22 C26 121.3(7)
C23 C22 C26 121.1(7)
C22 C23 C24 122.4(6)
C22 C23 H23 118.8
C24 C23 H23 118.8
C19 C24 C23 117.3(6)
C19 C24 C27 122.4(5)
C23 C24 C27 120.2(5)
C20 C25 H25A 109.5
C20 C25 H25B 109.5
H25A C25 H25B 109.5
C20 C25 H25C 109.5
H25A C25 H25C 109.5
H25B C25 H25C 109.5
C22 C26 H26A 109.5
C22 C26 H26B 109.5
H26A C26 H26B 109.5
C22 C26 H26C 109.5
H26A C26 H26C 109.5
H26B C26 H26C 109.5
C24 C27 H27A 109.5
C24 C27 H27B 109.5
H27A C27 H27B 109.5
C24 C27 H27C 109.5
H27A C27 H27C 109.5
H27B C27 H27C 109.5
N4 C28 C29 175.7(7)
C28 C29 H29A 109.5
C28 C29 H29B 109.5
H29A C29 H29B 109.5
C28 C29 H29C 109.5
H29A C29 H29C 109.5
H29B C29 H29C 109.5
Cl4 C30 Cl3 110.6(7)
Cl4 C30 H30A 109.5
Cl3 C30 H30A 109.5
Cl4 C30 H30B 109.5
Cl3 C30 H30B 109.5
H30A C30 H30B 108.1

loop_
_geom_bond_atom_site_label_1
_geom_bond_atom_site_label_2
_geom_bond_distance
_geom_bond_publ_flag
Ru1 N1 1.921(4) yes
Ru1 N2 2.072(4) yes
Ru1 N4 2.072(4) yes
Ru1 N3 2.102(4) yes
Ru1 Cl2 2.3896(16) yes
Ru1 Cl1 2.3982(16) yes
Cl3 C30 1.788(12) ?
Cl4 C30 1.679(11) ?
N1 C1 1.349(7) ?
N1 C5 1.357(7) ?
N2 C6 1.322(7) ?
N2 C8 1.436(7) ?
N3 C17 1.309(6) ?
N3 C19 1.461(7) ?
N4 C28 1.139(7) ?
C1 C2 1.401(7) ?
C1 C17 1.461(8) ?
C2 C3 1.347(10) ?
C2 H2 0.9300 ?
C3 C4 1.383(10) ?
C3 H3 0.9300 ?
C4 C5 1.378(7) ?
C4 H4 0.9300 ?
C5 C6 1.466(8) ?
C6 C7 1.504(8) ?
C7 H7A 0.9600 ?
C7 H7B 0.9600 ?
C7 H7C 0.9600 ?
C8 C13 1.389(8) ?
C8 C9 1.402(8) ?
C9 C10 1.405(9) ?
C9 C14 1.508(9) ?
C10 C11 1.355(10) ?
C10 H10 0.9300 ?
C11 C12 1.373(10) ?
C11 C15 1.522(9) ?
C12 C13 1.424(9) ?
C12 H12 0.9300 ?
C13 C16 1.474(10) ?
C14 H14A 0.9600 ?
C14 H14B 0.9600 ?
C14 H14C 0.9600 ?
C15 H15A 0.9600 ?
C15 H15B 0.9600 ?
C15 H15C 0.9600 ?
C16 H16A 0.9600 ?
C16 H16B 0.9600 ?
C16 H16C 0.9600 ?
C17 C18 1.511(8) ?
C18 H18A 0.9600 ?
C18 H18B 0.9600 ?
C18 H18C 0.9600 ?
C19 C24 1.388(8) ?
C19 C20 1.406(8) ?
C20 C21 1.376(9) ?
C20 C25 1.525(9) ?
C21 C22 1.376(9) ?
C21 H21 0.9300 ?
C22 C23 1.387(9) ?
C22 C26 1.504(9) ?
C23 C24 1.400(8) ?
C23 H23 0.9300 ?
C24 C27 1.492(9) ?
C25 H25A 0.9600 ?
C25 H25B 0.9600 ?
C25 H25C 0.9600 ?
C26 H26A 0.9600 ?
C26 H26B 0.9600 ?
C26 H26C 0.9600 ?
C27 H27A 0.9600 ?
C27 H27B 0.9600 ?
C27 H27C 0.9600 ?
C28 C29 1.469(8) ?
C29 H29A 0.9600 ?
C29 H29B 0.9600 ?
C29 H29C 0.9600 ?
C30 H30A 0.9700 ?
C30 H30B 0.9700 ?

loop_
_geom_hbond_atom_site_label_D
_geom_hbond_atom_site_label_H
_geom_hbond_atom_site_label_A
_geom_hbond_distance_DH
_geom_hbond_distance_HA
_geom_hbond_distance_DA
_geom_hbond_angle_DHA
C14 H14C Cl1 0.96 2.51 3.382(7) 151.8
C16 H16C Cl2 0.96 2.58 3.442(8) 150.0
C25 H25B Cl1 0.96 2.68 3.421(7) 134.2
C30 H30B Cl1 0.97 2.75 3.657(12) 155.6

loop_
_geom_torsion_atom_site_label_1
_geom_torsion_atom_site_label_2
_geom_torsion_atom_site_label_3
_geom_torsion_atom_site_label_4
_geom_torsion
N2 Ru1 N1 C1 -175.2(5)
N3 Ru1 N1 C1 10.3(4)
Cl2 Ru1 N1 C1 -81.0(4)
Cl1 Ru1 N1 C1 94.9(4)
N2 Ru1 N1 C5 -5.8(4)
N3 Ru1 N1 C5 179.8(5)
Cl2 Ru1 N1 C5 88.5(4)
Cl1 Ru1 N1 C5 -95.6(4)
N1 Ru1 N2 C6 4.7(4)
N4 Ru1 N2 C6 -168.5(4)
N3 Ru1 N2 C6 18.6(7)
Cl2 Ru1 N2 C6 -78.9(4)
Cl1 Ru1 N2 C6 104.8(4)
N1 Ru1 N2 C8 -172.5(5)
N4 Ru1 N2 C8 14.3(5)
N3 Ru1 N2 C8 -158.6(5)
Cl2 Ru1 N2 C8 103.9(4)
Cl1 Ru1 N2 C8 -72.4(4)
N1 Ru1 N3 C17 -9.0(4)
N2 Ru1 N3 C17 -23.0(7)
N4 Ru1 N3 C17 164.6(4)
Cl2 Ru1 N3 C17 75.2(4)
Cl1 Ru1 N3 C17 -110.1(4)
N1 Ru1 N3 C19 161.5(5)
N2 Ru1 N3 C19 147.5(5)
N4 Ru1 N3 C19 -24.9(5)
Cl2 Ru1 N3 C19 -114.4(4)
Cl1 Ru1 N3 C19 60.3(4)
N2 Ru1 N4 C28 18.5(18)
N3 Ru1 N4 C28 -164.4(18)
Cl2 Ru1 N4 C28 -74.6(18)
Cl1 Ru1 N4 C28 110.0(18)
C5 N1 C1 C2 4.1(9)
Ru1 N1 C1 C2 173.4(5)
C5 N1 C1 C17 -179.0(5)
Ru1 N1 C1 C17 -9.7(7)
N1 C1 C2 C3 -0.6(10)
C17 C1 C2 C3 -176.9(7)
C1 C2 C3 C4 -1.6(12)
C2 C3 C4 C5 0.3(12)
C1 N1 C5 C4 -5.5(9)
Ru1 N1 C5 C4 -174.8(5)
C1 N1 C5 C6 175.0(5)
Ru1 N1 C5 C6 5.7(7)
C3 C4 C5 N1 3.2(10)
C3 C4 C5 C6 -177.4(7)
C8 N2 C6 C5 174.4(5)
Ru1 N2 C6 C5 -3.1(7)
C8 N2 C6 C7 -3.9(9)
Ru1 N2 C6 C7 178.6(5)
N1 C5 C6 N2 -1.4(8)
C4 C5 C6 N2 179.2(6)
N1 C5 C6 C7 177.1(6)
C4 C5 C6 C7 -2.3(11)
C6 N2 C8 C13 100.7(6)
Ru1 N2 C8 C13 -82.2(6)
C6 N2 C8 C9 -79.5(7)
Ru1 N2 C8 C9 97.6(6)
C13 C8 C9 C10 5.3(9)
N2 C8 C9 C10 -174.4(5)
C13 C8 C9 C14 -175.0(6)
N2 C8 C9 C14 5.2(8)
C8 C9 C10 C11 -3.0(9)
C14 C9 C10 C11 177.3(6)
C9 C10 C11 C12 -0.1(10)
C9 C10 C11 C15 -179.3(7)
C10 C11 C12 C13 1.0(11)
C15 C11 C12 C13 -179.8(7)
C9 C8 C13 C12 -4.4(9)
N2 C8 C13 C12 175.4(5)
C9 C8 C13 C16 174.4(6)
N2 C8 C13 C16 -5.8(9)
C11 C12 C13 C8 1.2(10)
C11 C12 C13 C16 -177.6(7)
C19 N3 C17 C1 -165.0(5)
Ru1 N3 C17 C1 6.6(6)
C19 N3 C17 C18 11.8(8)
Ru1 N3 C17 C18 -176.6(5)
N1 C1 C17 N3 1.2(8)
C2 C1 C17 N3 177.8(6)
N1 C1 C17 C18 -175.8(5)
C2 C1 C17 C18 0.8(10)
C17 N3 C19 C24 -114.1(6)
Ru1 N3 C19 C24 75.8(6)
C17 N3 C19 C20 68.0(7)
Ru1 N3 C19 C20 -102.1(5)
C24 C19 C20 C21 1.6(8)
N3 C19 C20 C21 179.5(5)
C24 C19 C20 C25 178.4(5)
N3 C19 C20 C25 -3.8(8)
C19 C20 C21 C22 -1.1(9)
C25 C20 C21 C22 -177.9(6)
C20 C21 C22 C23 0.6(9)
C20 C21 C22 C26 -179.4(7)
C21 C22 C23 C24 -0.5(9)
C26 C22 C23 C24 179.4(6)
C20 C19 C24 C23 -1.6(8)
N3 C19 C24 C23 -179.5(5)
C20 C19 C24 C27 179.8(6)
N3 C19 C24 C27 2.0(8)
C22 C23 C24 C19 1.1(9)
C22 C23 C24 C27 179.6(6)
